data_7160102
loop_
_publ_author_name
'Yang, Xiaodong'
'Yang, Feng'
'Zhang, Xiaoya'

_publ_section_title
;
 Iodine-mediated decarboxylative coupling to synthesize
 &#x3b2;-sulfonyl-ene-amines/2,3-diarythio-pyrroles from &#x3b1;-amino
 acids and sodium sulfinates.
;
_journal_issue 36
_journal_name_full 'Organic &amp; biomolecular chemistry'
_journal_page_first 7321
_journal_page_last 7326
_journal_paper_doi 10.1039/d4ob01149j
_journal_volume 22
_journal_year 2024
_chemical_absolute_configuration ad
_chemical_formula_moiety 'C18 H19 N O2 S'
_chemical_formula_sum 'C18 H19 N O2 S'
_chemical_formula_weight 313.40
_space_group_crystal_system monoclinic
_space_group_IT_number 4
_space_group_name_Hall 'P 2yb'
_space_group_name_H-M_alt 'P 1 21 1'
_atom_sites_solution_hydrogens geom
_atom_sites_solution_primary direct
_atom_sites_solution_secondary difmap
_audit_block_doi 10.5517/ccdc.csd.cc1zvds0
_audit_creation_date 2016-04-08
_audit_creation_method
;
Olex2 1.2
(compiled 2016.02.19 svn.r3266 for OlexSys, GUI svn.r5155)
;
_audit_update_record
;
2018-05-11 deposited with the CCDC.	2024-08-19 downloaded from the CCDC.
;
_cell_angle_alpha 90.00
_cell_angle_beta 115.357(11)
_cell_angle_gamma 90.00
_cell_formula_units_Z 2
_cell_length_a 10.0792(9)
_cell_length_b 7.9190(4)
_cell_length_c 11.2172(10)
_cell_measurement_reflns_used 842
_cell_measurement_temperature 290.83(10)
_cell_measurement_theta_max 24.5950
_cell_measurement_theta_min 4.0190
_cell_volume 809.07(13)
_computing_cell_refinement
;
CrysAlisPro, Agilent Technologies,
Version 1.171.37.35 (release 13-08-2014 CrysAlis171 .NET)
(compiled Aug 13 2014,18:06:01)
;
_computing_data_collection
;
CrysAlisPro, Agilent Technologies,
Version 1.171.37.35 (release 13-08-2014 CrysAlis171 .NET)
(compiled Aug 13 2014,18:06:01)
;
_computing_data_reduction
;
CrysAlisPro, Agilent Technologies,
Version 1.171.37.35 (release 13-08-2014 CrysAlis171 .NET)
(compiled Aug 13 2014,18:06:01)
;
_computing_molecular_graphics 'Olex2 (Dolomanov et al., 2009)'
_computing_publication_material 'Olex2 (Dolomanov et al., 2009)'
_computing_structure_refinement 'ShelXL (Sheldrick, 2015)'
_computing_structure_solution 'ShelXS (Sheldrick, 2008)'
_diffrn_ambient_environment air
_diffrn_ambient_temperature 290.83(10)
_diffrn_detector 'CCD plate'
_diffrn_detector_area_resol_mean 16.0733
_diffrn_detector_type Eos
_diffrn_measured_fraction_theta_full 0.996
_diffrn_measured_fraction_theta_max 0.996
_diffrn_measurement_details
;
#__ type_ start__ end____ width___ exp.time_
  1 omega   20.00   74.00   2.0000    2.0000
omega____ theta____ kappa____ phi______ frames
    -       20.5854   57.0000   60.0000 27

#__ type_ start__ end____ width___ exp.time_
  2 omega   -8.00   24.00   2.0000    2.0000
omega____ theta____ kappa____ phi______ frames
    -      -17.1479  -99.0000    0.0000 16

#__ type_ start__ end____ width___ exp.time_
  3 omega  -46.00   38.00   2.0000    2.0000
omega____ theta____ kappa____ phi______ frames
    -       20.5854  -38.0000 -120.0000 42

#__ type_ start__ end____ width___ exp.time_
  4 omega   34.00   88.00   2.0000    2.0000
omega____ theta____ kappa____ phi______ frames
    -       20.5854   57.0000 -180.0000 27
;
_diffrn_measurement_device 'four-circle diffractometer'
_diffrn_measurement_device_type 'SuperNova, Dual, Cu at zero, Eos'
_diffrn_measurement_method '\w scans'
_diffrn_orient_matrix_UB_11 0.0764875000
_diffrn_orient_matrix_UB_12 0.0161541000
_diffrn_orient_matrix_UB_13 0.0302498000
_diffrn_orient_matrix_UB_21 -0.0040408000
_diffrn_orient_matrix_UB_22 0.0194801000
_diffrn_orient_matrix_UB_23 0.0601501000
_diffrn_orient_matrix_UB_31 0.0134619000
_diffrn_orient_matrix_UB_32 -0.0859443000
_diffrn_orient_matrix_UB_33 0.0192924000
_diffrn_radiation_monochromator mirror
_diffrn_radiation_probe x-ray
_diffrn_radiation_type MoK\a
_diffrn_radiation_wavelength 0.71073
_diffrn_reflns_av_R_equivalents 0.0233
_diffrn_reflns_av_unetI/netI 0.0610
_diffrn_reflns_limit_h_max 12
_diffrn_reflns_limit_h_min -10
_diffrn_reflns_limit_k_max 9
_diffrn_reflns_limit_k_min -9
_diffrn_reflns_limit_l_max 6
_diffrn_reflns_limit_l_min -13
_diffrn_reflns_number 3222
_diffrn_reflns_theta_full 26.01
_diffrn_reflns_theta_max 26.01
_diffrn_reflns_theta_min 3.41
_diffrn_source 'SuperNova (Mo) X-ray Source'
_exptl_absorpt_coefficient_mu 0.207
_exptl_absorpt_correction_T_max 1.00000
_exptl_absorpt_correction_T_min 0.87633
_exptl_absorpt_correction_type multi-scan
_exptl_absorpt_process_details
;
CrysAlisPro, Agilent Technologies,
Version 1.171.37.35 (release 13-08-2014 CrysAlis171 .NET)
(compiled Aug 13 2014,18:06:01)
Empirical absorption correction using spherical harmonics,
 implemented in SCALE3 ABSPACK scaling algorithm.
;
_exptl_crystal_colour 'clear light colourless'
_exptl_crystal_colour_lustre clear
_exptl_crystal_colour_modifier light
_exptl_crystal_colour_primary colourless
_exptl_crystal_density_diffrn 1.286
_exptl_crystal_density_method 'not measured'
_exptl_crystal_description block
_exptl_crystal_F_000 332
_exptl_crystal_size_max 0.24
_exptl_crystal_size_mid 0.19
_exptl_crystal_size_min 0.17
_refine_diff_density_max 0.258
_refine_diff_density_min -0.222
_refine_diff_density_rms 0.045
_refine_ls_abs_structure_details 'Flack H D (1983), Acta Cryst. A39, 876-881'
_refine_ls_abs_structure_Flack 0.07(11)
_refine_ls_extinction_method none
_refine_ls_goodness_of_fit_ref 1.085
_refine_ls_hydrogen_treatment constr
_refine_ls_matrix_type full
_refine_ls_number_parameters 200
_refine_ls_number_reflns 2566
_refine_ls_number_restraints 1
_refine_ls_restrained_S_all 1.085
_refine_ls_R_factor_all 0.0679
_refine_ls_R_factor_gt 0.0497
_refine_ls_shift/su_max 0.000
_refine_ls_shift/su_mean 0.000
_refine_ls_structure_factor_coef Fsqd
_refine_ls_weighting_details 'calc w=1/[\s^2^(Fo^2^)+(0.0348P)^2^+0.0695P] where P=(Fo^2^+2Fc^2^)/3'
_refine_ls_weighting_scheme calc
_refine_ls_wR_factor_gt 0.0933
_refine_ls_wR_factor_ref 0.1104
_reflns_number_gt 2088
_reflns_number_total 2566
_reflns_threshold_expression >2sigma(I)
_cod_data_source_file d4ob01149j2.cif
_cod_data_source_block yanrl_0405
_cod_depositor_comments 'Adding full bibliography for 7160102.cif.'
_cod_original_cell_volume 809.07(11)
_cod_database_code 7160102
_reflns_odcompleteness_completeness 99.55
_reflns_odcompleteness_iscentric 1
_reflns_odcompleteness_theta 26.32
_olex2_refinement_description
;
1. Fixed Uiso
 At 1.2 times of:
  All C(H) groups, All C(H,H) groups
 At 1.5 times of:
  All C(H,H,H) groups
2.a Secondary CH2 refined with riding coordinates:
 C8(H8A,H8B), C9(H9A,H9B), C11(H11A,H11B)
2.b Aromatic/amide H refined with riding coordinates:
 C1(H1), C2(H2), C4(H4), C5(H5), C10(H10), C13(H13), C14(H14), C15(H15),
 C16(H16), C17(H17)
2.c Idealised Me refined as rotating group:
 C18(H18A,H18B,H18C)
;
_olex2_date_sample_data_collection 2016-04-05
_olex2_submission_special_instructions 'No special instructions were received'

loop_
_space_group_symop_id
_space_group_symop_operation_xyz
1 'x, y, z'
2 '-x, y+1/2, -z'

loop_
_atom_site_label
_atom_site_type_symbol
_atom_site_fract_x
_atom_site_fract_y
_atom_site_fract_z
_atom_site_U_iso_or_equiv
_atom_site_adp_type
_atom_site_occupancy
_atom_site_calc_flag
_atom_site_disorder_assembly
_atom_site_disorder_group
_atom_site_refinement_flags_posn
S1 S 0.79411(10) 0.43162(11) 0.21792(9) 0.0438(2) Uani 1 d . . .
O1 O 0.8381(3) 0.5420(3) 0.3310(3) 0.0599(8) Uani 1 d . . .
O2 O 0.6657(3) 0.4770(3) 0.0994(3) 0.0570(8) Uani 1 d . . .
N1 N 0.6700(3) -0.0219(4) 0.2521(3) 0.0480(8) Uani 1 d . . .
C1 C 1.0732(4) 0.5025(5) 0.2534(4) 0.0530(11) Uani 1 d . . .
H1 H 1.0814 0.5638 0.3269 0.064 Uiso 1 calc . . R
C2 C 1.1903(4) 0.4955(6) 0.2194(5) 0.0611(11) Uani 1 d . . .
H2 H 1.2769 0.5518 0.2714 0.073 Uiso 1 calc . . R
C3 C 1.1813(4) 0.4076(5) 0.1110(4) 0.0549(10) Uani 1 d . . .
C4 C 1.0512(5) 0.3226(6) 0.0366(4) 0.0604(12) Uani 1 d . . .
H4 H 1.0429 0.2607 -0.0368 0.073 Uiso 1 calc . . R
C5 C 0.9346(4) 0.3283(5) 0.0695(4) 0.0522(10) Uani 1 d . . .
H5 H 0.8482 0.2711 0.0182 0.063 Uiso 1 calc . . R
C6 C 0.9454(3) 0.4185(5) 0.1783(3) 0.0383(8) Uani 1 d . . .
C7 C 0.7708(4) 0.2321(5) 0.2619(4) 0.0425(9) Uani 1 d . . .
C8 C 0.8789(4) 0.1359(5) 0.3768(4) 0.0539(10) Uani 1 d . . .
H8A H 0.9679 0.1133 0.3664 0.065 Uiso 1 calc . . R
H8B H 0.9039 0.1968 0.4587 0.065 Uiso 1 calc . . R
C9 C 0.7999(4) -0.0212(6) 0.3738(4) 0.0636(12) Uani 1 d . . .
H9A H 0.8607 -0.1183 0.3786 0.076 Uiso 1 calc . . R
H9B H 0.7745 -0.0252 0.4479 0.076 Uiso 1 calc . . R
C10 C 0.6541(4) 0.1316(5) 0.1947(3) 0.0407(9) Uani 1 d . . .
H10 H 0.5731 0.1639 0.1185 0.049 Uiso 1 calc . . R
C11 C 0.5544(4) -0.1485(5) 0.2191(4) 0.0549(11) Uani 1 d . . .
H11A H 0.5989 -0.2598 0.2374 0.066 Uiso 1 calc . . R
H11B H 0.4911 -0.1424 0.1254 0.066 Uiso 1 calc . . R
C12 C 0.4624(4) -0.1268(4) 0.2945(4) 0.0435(9) Uani 1 d . . .
C13 C 0.5017(5) -0.2018(6) 0.4164(5) 0.0690(13) Uani 1 d . . .
H13 H 0.5864 -0.2670 0.4528 0.083 Uiso 1 calc . . R
C14 C 0.4165(7) -0.1810(7) 0.4854(4) 0.0840(17) Uani 1 d . . .
H14 H 0.4439 -0.2321 0.5672 0.101 Uiso 1 calc . . R
C15 C 0.2907(6) -0.0836(8) 0.4311(5) 0.0814(15) Uani 1 d . . .
H15 H 0.2335 -0.0678 0.4769 0.098 Uiso 1 calc . . R
C16 C 0.2513(5) -0.0120(6) 0.3127(5) 0.0739(14) Uani 1 d . . .
H16 H 0.1657 0.0518 0.2760 0.089 Uiso 1 calc . . R
C17 C 0.3361(4) -0.0316(5) 0.2440(4) 0.0562(11) Uani 1 d . . .
H17 H 0.3072 0.0204 0.1624 0.067 Uiso 1 calc . . R
C18 C 1.3088(5) 0.4029(7) 0.0729(5) 0.0894(16) Uani 1 d . . .
H18A H 1.3339 0.5159 0.0595 0.134 Uiso 1 calc . . GR
H18B H 1.2811 0.3393 -0.0071 0.134 Uiso 1 calc . . GR
H18C H 1.3919 0.3504 0.1422 0.134 Uiso 1 calc . . GR

loop_
_atom_site_aniso_label
_atom_site_aniso_U_11
_atom_site_aniso_U_22
_atom_site_aniso_U_33
_atom_site_aniso_U_23
_atom_site_aniso_U_13
_atom_site_aniso_U_12
S1 0.0444(5) 0.0451(5) 0.0463(5) 0.0002(5) 0.0236(4) 0.0018(5)
O1 0.074(2) 0.0541(17) 0.0629(19) -0.0171(15) 0.0398(18) -0.0033(15)
O2 0.0436(15) 0.0635(19) 0.0586(16) 0.0137(14) 0.0169(13) 0.0130(15)
N1 0.0412(18) 0.046(2) 0.0549(19) 0.0020(16) 0.0193(16) -0.0027(16)
C1 0.052(3) 0.060(2) 0.044(2) -0.010(2) 0.018(2) -0.012(2)
C2 0.043(2) 0.068(3) 0.070(3) 0.000(2) 0.022(2) -0.013(2)
C3 0.050(2) 0.046(2) 0.079(3) 0.020(2) 0.037(2) 0.010(2)
C4 0.071(3) 0.063(3) 0.060(3) -0.005(2) 0.040(3) 0.006(3)
C5 0.045(2) 0.059(2) 0.052(2) -0.016(2) 0.021(2) -0.009(2)
C6 0.0382(18) 0.0386(18) 0.0393(17) 0.0051(19) 0.0178(15) 0.001(2)
C7 0.032(2) 0.052(2) 0.043(2) 0.0027(18) 0.0156(17) 0.0030(19)
C8 0.044(2) 0.059(3) 0.056(2) 0.007(2) 0.019(2) 0.001(2)
C9 0.051(3) 0.057(3) 0.071(3) 0.012(2) 0.015(2) 0.003(2)
C10 0.038(2) 0.048(2) 0.039(2) -0.0007(18) 0.0195(18) 0.002(2)
C11 0.055(3) 0.045(2) 0.065(3) -0.010(2) 0.026(2) -0.006(2)
C12 0.046(2) 0.034(2) 0.048(2) -0.0007(17) 0.0176(18) -0.0091(18)
C13 0.067(3) 0.061(3) 0.066(3) 0.018(2) 0.016(3) -0.007(3)
C14 0.113(5) 0.090(4) 0.046(3) 0.009(3) 0.032(3) -0.038(4)
C15 0.102(4) 0.087(4) 0.079(3) -0.015(4) 0.062(3) -0.031(4)
C16 0.070(3) 0.075(3) 0.092(4) -0.004(3) 0.049(3) 0.003(3)
C17 0.059(3) 0.056(3) 0.055(2) 0.005(2) 0.025(2) 0.000(2)
C18 0.078(3) 0.082(4) 0.140(4) 0.027(4) 0.078(3) 0.016(3)

loop_
_atom_type_symbol
_atom_type_description
_atom_type_scat_dispersion_real
_atom_type_scat_dispersion_imag
_atom_type_scat_source
C C 0.0033 0.0016 'International Tables Vol C Tables 4.2.6.8 and 6.1.1.4'
H H 0.0000 0.0000 'International Tables Vol C Tables 4.2.6.8 and 6.1.1.4'
N N 0.0061 0.0033 'International Tables Vol C Tables 4.2.6.8 and 6.1.1.4'
O O 0.0106 0.0060 'International Tables Vol C Tables 4.2.6.8 and 6.1.1.4'
S S 0.1246 0.1234 'International Tables Vol C Tables 4.2.6.8 and 6.1.1.4'

loop_
_geom_angle_atom_site_label_1
_geom_angle_atom_site_label_2
_geom_angle_atom_site_label_3
_geom_angle
_geom_angle_site_symmetry_1
_geom_angle_site_symmetry_3
_geom_angle_publ_flag
O1 S1 O2 118.24(18) . . ?
O1 S1 C6 106.46(17) . . ?
O1 S1 C7 109.63(18) . . ?
O2 S1 C6 108.16(15) . . ?
O2 S1 C7 108.47(17) . . ?
C7 S1 C6 105.09(17) . . ?
C9 N1 C11 123.4(3) . . ?
C10 N1 C9 108.9(3) . . ?
C10 N1 C11 125.3(3) . . ?
C2 C1 H1 120.1 . . ?
C6 C1 H1 120.1 . . ?
C6 C1 C2 119.8(4) . . ?
C1 C2 H2 119.2 . . ?
C3 C2 C1 121.5(4) . . ?
C3 C2 H2 119.2 . . ?
C2 C3 C4 117.8(4) . . ?
C2 C3 C18 121.3(4) . . ?
C4 C3 C18 120.9(4) . . ?
C3 C4 H4 119.4 . . ?
C5 C4 C3 121.2(4) . . ?
C5 C4 H4 119.4 . . ?
C4 C5 H5 119.9 . . ?
C4 C5 C6 120.1(4) . . ?
C6 C5 H5 119.9 . . ?
C1 C6 S1 120.1(3) . . ?
C1 C6 C5 119.6(3) . . ?
C5 C6 S1 120.3(3) . . ?
C8 C7 S1 125.7(3) . . ?
C10 C7 S1 125.5(3) . . ?
C10 C7 C8 108.7(3) . . ?
C7 C8 H8A 111.2 . . ?
C7 C8 H8B 111.2 . . ?
H8A C8 H8B 109.1 . . ?
C9 C8 C7 102.9(3) . . ?
C9 C8 H8A 111.2 . . ?
C9 C8 H8B 111.2 . . ?
N1 C9 C8 106.9(3) . . ?
N1 C9 H9A 110.3 . . ?
N1 C9 H9B 110.3 . . ?
C8 C9 H9A 110.3 . . ?
C8 C9 H9B 110.3 . . ?
H9A C9 H9B 108.6 . . ?
N1 C10 H10 124.3 . . ?
C7 C10 N1 111.5(3) . . ?
C7 C10 H10 124.3 . . ?
N1 C11 H11A 108.9 . . ?
N1 C11 H11B 108.9 . . ?
N1 C11 C12 113.3(3) . . ?
H11A C11 H11B 107.7 . . ?
C12 C11 H11A 108.9 . . ?
C12 C11 H11B 108.9 . . ?
C13 C12 C11 121.4(4) . . ?
C17 C12 C11 120.9(3) . . ?
C17 C12 C13 117.7(4) . . ?
C12 C13 H13 119.5 . . ?
C12 C13 C14 121.1(5) . . ?
C14 C13 H13 119.5 . . ?
C13 C14 H14 120.3 . . ?
C15 C14 C13 119.3(4) . . ?
C15 C14 H14 120.3 . . ?
C14 C15 H15 120.0 . . ?
C16 C15 C14 119.9(4) . . ?
C16 C15 H15 120.0 . . ?
C15 C16 H16 119.5 . . ?
C15 C16 C17 121.0(5) . . ?
C17 C16 H16 119.5 . . ?
C12 C17 C16 121.1(4) . . ?
C12 C17 H17 119.5 . . ?
C16 C17 H17 119.5 . . ?
C3 C18 H18A 109.5 . . ?
C3 C18 H18B 109.5 . . ?
C3 C18 H18C 109.5 . . ?
H18A C18 H18B 109.5 . . ?
H18A C18 H18C 109.5 . . ?
H18B C18 H18C 109.5 . . ?

loop_
_geom_bond_atom_site_label_1
_geom_bond_atom_site_label_2
_geom_bond_distance
_geom_bond_site_symmetry_2
_geom_bond_publ_flag
S1 O1 1.445(3) . ?
S1 O2 1.449(3) . ?
S1 C6 1.765(3) . ?
S1 C7 1.702(4) . ?
N1 C9 1.431(5) . ?
N1 C10 1.353(5) . ?
N1 C11 1.459(4) . ?
C1 H1 0.9300 . ?
C1 C2 1.388(5) . ?
C1 C6 1.372(5) . ?
C2 H2 0.9300 . ?
C2 C3 1.371(6) . ?
C3 C4 1.390(5) . ?
C3 C18 1.518(5) . ?
C4 H4 0.9300 . ?
C4 C5 1.376(5) . ?
C5 H5 0.9300 . ?
C5 C6 1.378(5) . ?
C7 C8 1.492(5) . ?
C7 C10 1.351(5) . ?
C8 H8A 0.9700 . ?
C8 H8B 0.9700 . ?
C8 C9 1.469(6) . ?
C9 H9A 0.9700 . ?
C9 H9B 0.9700 . ?
C10 H10 0.9300 . ?
C11 H11A 0.9700 . ?
C11 H11B 0.9700 . ?
C11 C12 1.509(5) . ?
C12 C13 1.384(5) . ?
C12 C17 1.376(5) . ?
C13 H13 0.9300 . ?
C13 C14 1.389(7) . ?
C14 H14 0.9300 . ?
C14 C15 1.383(7) . ?
C15 H15 0.9300 . ?
C15 C16 1.339(6) . ?
C16 H16 0.9300 . ?
C16 C17 1.382(5) . ?
C17 H17 0.9300 . ?
C18 H18A 0.9600 . ?
C18 H18B 0.9600 . ?
C18 H18C 0.9600 . ?

loop_
_geom_torsion_atom_site_label_1
_geom_torsion_atom_site_label_2
_geom_torsion_atom_site_label_3
_geom_torsion_atom_site_label_4
_geom_torsion
_geom_torsion_site_symmetry_1
_geom_torsion_site_symmetry_2
_geom_torsion_site_symmetry_3
_geom_torsion_site_symmetry_4
_geom_torsion_publ_flag
S1 C7 C8 C9 176.3(3) . . . . ?
S1 C7 C10 N1 177.8(3) . . . . ?
O1 S1 C6 C1 1.4(3) . . . . ?
O1 S1 C6 C5 -176.7(3) . . . . ?
O1 S1 C7 C8 -51.0(4) . . . . ?
O1 S1 C7 C10 132.5(3) . . . . ?
O2 S1 C6 C1 129.4(3) . . . . ?
O2 S1 C6 C5 -48.6(4) . . . . ?
O2 S1 C7 C8 178.6(3) . . . . ?
O2 S1 C7 C10 2.0(4) . . . . ?
N1 C11 C12 C13 -88.4(4) . . . . ?
N1 C11 C12 C17 91.6(4) . . . . ?
C1 C2 C3 C4 -1.0(6) . . . . ?
C1 C2 C3 C18 178.9(4) . . . . ?
C2 C1 C6 S1 -178.2(3) . . . . ?
C2 C1 C6 C5 -0.1(6) . . . . ?
C2 C3 C4 C5 0.9(6) . . . . ?
C3 C4 C5 C6 -0.4(7) . . . . ?
C4 C5 C6 S1 178.0(3) . . . . ?
C4 C5 C6 C1 0.0(6) . . . . ?
C6 S1 C7 C8 63.1(4) . . . . ?
C6 S1 C7 C10 -113.4(3) . . . . ?
C6 C1 C2 C3 0.6(6) . . . . ?
C7 S1 C6 C1 -114.9(3) . . . . ?
C7 S1 C6 C5 67.1(3) . . . . ?
C7 C8 C9 N1 9.8(4) . . . . ?
C8 C7 C10 N1 0.8(5) . . . . ?
C9 N1 C10 C7 5.8(4) . . . . ?
C9 N1 C11 C12 73.2(5) . . . . ?
C10 N1 C9 C8 -10.0(4) . . . . ?
C10 N1 C11 C12 -87.0(4) . . . . ?
C10 C7 C8 C9 -6.7(5) . . . . ?
C11 N1 C9 C8 -173.0(4) . . . . ?
C11 N1 C10 C7 168.4(3) . . . . ?
C11 C12 C13 C14 179.9(4) . . . . ?
C11 C12 C17 C16 179.8(4) . . . . ?
C12 C13 C14 C15 -0.1(7) . . . . ?
C13 C12 C17 C16 -0.2(5) . . . . ?
C13 C14 C15 C16 0.7(8) . . . . ?
C14 C15 C16 C17 -1.1(8) . . . . ?
C15 C16 C17 C12 0.8(7) . . . . ?
C17 C12 C13 C14 -0.1(6) . . . . ?
C18 C3 C4 C5 -179.1(4) . . . . ?
